data_7715489
loop_
_publ_author_name
'Wang, Fei-Fei'
'Hou, Baoshan'

_publ_section_title
;
 Construction of zirconium/hafnium-oxo clusters based on a new
 protection-calix[8]arene.
;
_journal_issue 15
_journal_name_full 'Dalton transactions (Cambridge, England : 2003)'
_journal_page_first 6507
_journal_page_last 6514
_journal_paper_doi 10.1039/d4dt00169a
_journal_volume 53
_journal_year 2024
_chemical_formula_moiety 'C188 H236 N4 O32 Zr8, 8CH3OH, 7C3H7NO''
_chemical_formula_sum 'C217 H317 N11 O47 Zr8'
_chemical_formula_weight 4561.67
_space_group_crystal_system monoclinic
_space_group_IT_number 12
_space_group_name_Hall '-C 2y'
_space_group_name_H-M_alt 'C 1 2/m 1'
_atom_sites_solution_hydrogens geom
_audit_creation_date 2024-02-22
_audit_creation_method
;
Olex2 1.2
(compiled 2018.05.29 svn.r3508 for OlexSys, GUI svn.r5506)
;
_audit_update_record
;
2024-03-01 deposited with the CCDC.	2024-03-12 downloaded from the CCDC.
;
_cell_angle_alpha 90
_cell_angle_beta 106.317(4)
_cell_angle_gamma 90
_cell_formula_units_Z 2
_cell_length_a 20.8087(15)
_cell_length_b 30.081(2)
_cell_length_c 18.0516(14)
_cell_measurement_reflns_used 9909
_cell_measurement_temperature 296(2)
_cell_measurement_theta_max 25.127
_cell_measurement_theta_min 1.628
_cell_volume 10844.2(14)
_computing_cell_refinement 'SAINT+ Ver. 2016.5-0 (Bruker-AXS, 2016)'
_computing_data_collection 'APEX3 Ver. 2016.5-0 (Bruker-AXS, 2016)'
_computing_data_reduction 'SAINT+ Ver. 2016.5-0 (Bruker-AXS, 2016)'
_computing_molecular_graphics 'Olex2 (Dolomanov et al., 2009)'
_computing_publication_material 'Olex2 (Dolomanov et al., 2009)'
_computing_structure_refinement 'ShelXL (Sheldrick, 2015)'
_computing_structure_solution 'SHELXT 2014/5 (Sheldrick, 2014)'
_diffrn_ambient_temperature 296.31
_diffrn_measured_fraction_theta_full 0.988
_diffrn_measured_fraction_theta_max 0.988
_diffrn_measurement_device_type 'Bruker APEX II Quazar'
_diffrn_radiation_type CuK\a
_diffrn_radiation_wavelength 1.54178
_diffrn_reflns_av_R_equivalents 0.0595
_diffrn_reflns_av_unetI/netI 0.0472
_diffrn_reflns_Laue_measured_fraction_full 0.988
_diffrn_reflns_Laue_measured_fraction_max 0.988
_diffrn_reflns_limit_h_max 24
_diffrn_reflns_limit_h_min -24
_diffrn_reflns_limit_k_max 35
_diffrn_reflns_limit_k_min -35
_diffrn_reflns_limit_l_max 21
_diffrn_reflns_limit_l_min -19
_diffrn_reflns_number 46213
_diffrn_reflns_point_group_measured_fraction_full 0.988
_diffrn_reflns_point_group_measured_fraction_max 0.988
_diffrn_reflns_theta_full 67.184
_diffrn_reflns_theta_max 67.184
_diffrn_reflns_theta_min 4.092
_exptl_absorpt_coefficient_mu 3.502
_exptl_absorpt_correction_T_max 0.87
_exptl_absorpt_correction_T_min 0.86
_exptl_absorpt_correction_type multi-scan
_exptl_crystal_colour colorless
_exptl_crystal_density_diffrn 1.397
_exptl_crystal_description block
_exptl_crystal_F_000 3936
_exptl_crystal_size_max 0.24
_exptl_crystal_size_mid 0.22
_exptl_crystal_size_min 0.2
_refine_diff_density_max 1.231
_refine_diff_density_min -1.413
_refine_diff_density_rms 0.130
_refine_ls_extinction_method none
_refine_ls_goodness_of_fit_ref 1.052
_refine_ls_hydrogen_treatment constr
_refine_ls_matrix_type full
_refine_ls_number_parameters 549
_refine_ls_number_reflns 9798
_refine_ls_number_restraints 1110
_refine_ls_restrained_S_all 1.073
_refine_ls_R_factor_all 0.1025
_refine_ls_R_factor_gt 0.0766
_refine_ls_shift/su_max 0.001
_refine_ls_shift/su_mean 0.000
_refine_ls_structure_factor_coef Fsqd
_refine_ls_weighting_details 'w=1/[\s^2^(Fo^2^)+(0.0876P)^2^+136.3443P] where P=(Fo^2^+2Fc^2^)/3'
_refine_ls_weighting_scheme calc
_refine_ls_wR_factor_gt 0.1883
_refine_ls_wR_factor_ref 0.2161
_reflns_Friedel_coverage 0.000
_reflns_number_gt 7295
_reflns_number_total 9798
_reflns_threshold_expression 'I > 2\s(I)'
_cod_data_source_file d4dt00169a2.cif
_cod_data_source_block Zr8
_cod_depositor_comments 'Adding full bibliography for 7715487--7715490.cif.'
_cod_original_cell_volume 10844.3(14)
_cod_database_code 7715489
_shelx_shelxl_version_number 2016/4
_shelx_space_group_comment
;
The symmetry employed for this shelxl refinement is uniquely defined
by the following loop, which should always be used as a source of
symmetry information in preference to the above space-group names.
They are only intended as comments.
;
_shelx_estimated_absorpt_t_max 0.652
_shelx_estimated_absorpt_t_min 0.604
_olex2_refinement_description
;
1. Fixed Uiso
 At 1.2 times of:
  All C(H) groups, All C(H,H) groups
 At 1.5 times of:
  All C(H,H,H) groups
2. Uiso/Uaniso restraints and constraints
C1 \\sim C2 \\sim C3 \\sim C4 \\sim C5 \\sim C6 \\sim C7 \\sim C8 \\sim C9
\\sim C10 \\sim C11 \\sim C12 \\sim C13 \\sim C14 \\sim C15 \\sim C16 \\sim C17
\\sim C18 \\sim C19 \\sim C20 \\sim C21 \\sim C22 \\sim C23 \\sim C24 \\sim C25
\\sim C26 \\sim C27 \\sim C28 \\sim C29 \\sim C30 \\sim C31 \\sim C32 \\sim C33
\\sim C34 \\sim C35 \\sim C36 \\sim C37 \\sim C38 \\sim C39 \\sim C40 \\sim C41
\\sim C42 \\sim C43 \\sim C44 \\sim C45 \\sim C46 \\sim C47 \\sim C48: within
3.8A with sigma of 0.01 and sigma for terminal atoms of 0.03
3.a Secondary CH2 refined with riding coordinates:
 C1(H1A,H1B), C5(H5A,H5B), C14(H14A,H14B), C23(H23A,H23B), C27(H27A,H27B)
3.b Aromatic/amide H refined with riding coordinates:
 C7(H7), C8(H8), C13(H13), C17(H17), C18(H18), C20(H20), C24(H24), C25(H25),
 C29(H29)
3.c Idealised Me refined as rotating group:
 C33(H33A,H33B,H33C), C34(H34A,H34B,H34C), C36(H36A,H36B,H36C), C37(H37A,H37B,
 H37C), C39(H39A,H39B,H39C), C40(H40A,H40B,H40C), C41(H41A,H41B,H41C), C42(H42A,
 H42B,H42C), C43(H43A,H43B,H43C), C44(H44A,H44B,H44C), C45(H45A,H45B,H45C),
 C46(H46A,H46B,H46C), C47(H47A,H47B,H47C), C48(H48A,H48B,H48C)
;
_olex2_submission_special_instructions 'No special instructions were received'

loop_
_space_group_symop_operation_xyz
'x, y, z'
'-x, y, -z'
'x+1/2, y+1/2, z'
'-x+1/2, y+1/2, -z'
'-x, -y, -z'
'x, -y, z'
'-x+1/2, -y+1/2, -z'
'x+1/2, -y+1/2, z'

loop_
_atom_site_label
_atom_site_type_symbol
_atom_site_fract_x
_atom_site_fract_y
_atom_site_fract_z
_atom_site_U_iso_or_equiv
_atom_site_adp_type
_atom_site_occupancy
_atom_site_site_symmetry_order
_atom_site_calc_flag
_atom_site_refinement_flags_posn
_atom_site_refinement_flags_adp
_atom_site_refinement_flags_occupancy
_atom_site_disorder_assembly
_atom_site_disorder_group
Zr1 Zr 0.48428(2) 0.55689(2) 0.58848(3) 0.03513(17) Uani 1 1 d . . . . .
Zr2 Zr 0.62351(4) 0.500000 0.57416(4) 0.0378(2) Uani 1 2 d S T P . .
Zr3 Zr 0.33416(4) 0.500000 0.60628(5) 0.0408(2) Uani 1 2 d S T P . .
O1 O 0.4199(3) 0.500000 0.5618(4) 0.0401(13) Uani 1 2 d S T P . .
O2 O 0.5435(3) 0.500000 0.6250(3) 0.0412(13) Uani 1 2 d S T P . .
O3 O 0.5627(2) 0.56005(14) 0.5325(2) 0.0412(10) Uani 1 1 d . . . . .
O4 O 0.3914(2) 0.56772(13) 0.6234(3) 0.0427(10) Uani 1 1 d . . . . .
O5 O 0.4790(2) 0.63122(14) 0.5780(3) 0.0508(11) Uani 1 1 d . . . . .
O6 O 0.6811(2) 0.54648(15) 0.6434(3) 0.0479(11) Uani 1 1 d . . . . .
O7 O 0.3564(4) 0.500000 0.7374(5) 0.0643(19) Uani 1 2 d S T P . .
O8 O 0.3001(3) 0.500000 0.4851(4) 0.0514(16) Uani 1 2 d S T P . .
O9 O 0.5370(2) 0.57851(15) 0.6968(3) 0.0468(10) Uani 1 1 d . . . . .
O10 O 0.2590(2) 0.54504(15) 0.5967(3) 0.0508(11) Uani 1 1 d . . . . .
N1 N 0.4389(4) 0.7005(2) 0.5536(4) 0.0705(18) Uani 1 1 d . . . . .
C1 C 0.8060(5) 0.500000 0.7030(7) 0.058(2) Uani 1 2 d S TU P . .
H1A H 0.784632 0.500000 0.647830 0.070 Uiso 1 2 calc RS T P . .
H1B H 0.854062 0.500000 0.710597 0.070 Uiso 1 2 calc RS T P . .
C2 C 0.7871(4) 0.5418(2) 0.7368(5) 0.0571(15) Uani 1 1 d . U . . .
C3 C 0.6063(4) 0.6411(2) 0.7474(4) 0.0527(13) Uani 1 1 d . U . . .
C4 C 0.7261(4) 0.5636(2) 0.7045(4) 0.0529(14) Uani 1 1 d . U . . .
C5 C 0.6523(3) 0.6314(2) 0.6973(4) 0.0519(14) Uani 1 1 d . U . . .
H5A H 0.626807 0.615985 0.651182 0.062 Uiso 1 1 calc R . . . .
H5B H 0.667313 0.659358 0.681300 0.062 Uiso 1 1 calc R . . . .
C6 C 0.3874(4) 0.6228(2) 0.7189(4) 0.0531(13) Uani 1 1 d . U . . .
C7 C 0.6182(4) 0.6773(3) 0.7967(5) 0.0608(14) Uani 1 1 d . U . . .
H7 H 0.654817 0.695350 0.798066 0.073 Uiso 1 1 calc R . . . .
C8 C 0.1638(4) 0.6111(3) 0.4351(5) 0.0616(14) Uani 1 1 d . U . . .
H8 H 0.171365 0.634339 0.404529 0.074 Uiso 1 1 calc R . . . .
C9 C 0.2166(4) 0.5951(2) 0.4933(5) 0.0545(13) Uani 1 1 d . U . . .
C10 C 0.5494(3) 0.6145(2) 0.7432(4) 0.0480(12) Uani 1 1 d . U . . .
C11 C 0.3169(3) 0.6292(2) 0.5903(4) 0.0502(12) Uani 1 1 d . U . . .
C12 C 0.7130(4) 0.6036(2) 0.7364(4) 0.0553(14) Uani 1 1 d . U . . .
C13 C 0.4428(4) 0.6576(2) 0.5357(5) 0.0571(16) Uani 1 1 d . U . . .
H13 H 0.416178 0.647621 0.488229 0.069 Uiso 1 1 calc R . . . .
C14 C 0.2870(3) 0.6144(2) 0.5068(4) 0.0532(13) Uani 1 1 d . U . . .
H14A H 0.315844 0.592096 0.493978 0.064 Uiso 1 1 calc R . . . .
H14B H 0.285058 0.639590 0.472788 0.064 Uiso 1 1 calc R . . . .
C15 C 0.2065(4) 0.5600(2) 0.5405(5) 0.0542(13) Uani 1 1 d . U . . .
C16 C 0.5076(4) 0.6249(2) 0.7892(4) 0.0541(13) Uani 1 1 d . U . . .
C17 C 0.2895(4) 0.6687(2) 0.6120(5) 0.0615(14) Uani 1 1 d . U . . .
H17 H 0.256651 0.683787 0.574827 0.074 Uiso 1 1 calc R . . . .
C18 C 0.3587(4) 0.6614(3) 0.7377(5) 0.0651(14) Uani 1 1 d . U . . .
H18 H 0.373415 0.671583 0.788254 0.078 Uiso 1 1 calc R . . . .
C19 C 0.1429(4) 0.5412(2) 0.5262(5) 0.0573(15) Uani 1 1 d . U . . .
C20 C 0.0911(4) 0.5588(3) 0.4680(5) 0.0652(16) Uani 1 1 d . U . . .
H20 H 0.048541 0.546664 0.459970 0.078 Uiso 1 1 calc R . . . .
C21 C 0.3655(3) 0.6067(2) 0.6432(4) 0.0509(12) Uani 1 1 d . U . . .
C22 C 0.3093(4) 0.6856(3) 0.6855(5) 0.0673(16) Uani 1 1 d . U . . .
C23 C 0.4427(4) 0.5998(2) 0.7790(4) 0.0552(14) Uani 1 1 d . U . . .
H23A H 0.447649 0.569513 0.762795 0.066 Uiso 1 1 calc R . . . .
H23B H 0.431604 0.598646 0.827672 0.066 Uiso 1 1 calc R . . . .
C24 C 0.5229(4) 0.6610(3) 0.8396(5) 0.0646(14) Uani 1 1 d . U . . .
H24 H 0.495416 0.667212 0.871004 0.077 Uiso 1 1 calc R . . . .
C25 C 0.8300(4) 0.5591(3) 0.8045(5) 0.0715(17) Uani 1 1 d . U . . .
H25 H 0.869816 0.544140 0.826753 0.086 Uiso 1 1 calc R . . . .
C26 C 0.0992(4) 0.5936(3) 0.4207(5) 0.0676(16) Uani 1 1 d . U . . .
C27 C 0.1326(5) 0.500000 0.5694(7) 0.058(2) Uani 1 2 d S TU P . .
H27A H 0.087592 0.500000 0.575052 0.069 Uiso 1 2 calc RS T P . .
H27B H 0.163976 0.500000 0.620564 0.069 Uiso 1 2 calc RS T P . .
C28 C 0.5784(4) 0.6883(3) 0.8440(5) 0.0667(16) Uani 1 1 d . U . . .
C29 C 0.7582(4) 0.6197(3) 0.8039(5) 0.0679(16) Uani 1 1 d . U . . .
H29 H 0.748797 0.646349 0.824957 0.081 Uiso 1 1 calc R . . . .
C30 C 0.8168(4) 0.5971(3) 0.8404(5) 0.0728(17) Uani 1 1 d . U . . .
C31 C 0.2769(5) 0.7276(3) 0.7074(6) 0.084(2) Uani 1 1 d . U . . .
C32 C 0.5935(5) 0.7294(3) 0.8975(6) 0.084(2) Uani 1 1 d . U . . .
C33 C 0.2849(7) 0.7655(4) 0.6545(8) 0.119(4) Uani 1 1 d . U . . .
H33A H 0.331599 0.770213 0.659728 0.178 Uiso 1 1 calc GR . . . .
H33B H 0.265853 0.792190 0.668606 0.178 Uiso 1 1 calc GR . . . .
H33C H 0.262267 0.758051 0.601948 0.178 Uiso 1 1 calc GR . . . .
C34 C 0.3010(7) 0.7382(4) 0.7902(8) 0.129(4) Uani 1 1 d . U . . .
H34A H 0.308423 0.711156 0.819647 0.194 Uiso 1 1 calc GR . . . .
H34B H 0.267996 0.755816 0.804833 0.194 Uiso 1 1 calc GR . . . .
H34C H 0.342105 0.754580 0.800272 0.194 Uiso 1 1 calc GR . . . .
C35 C 0.0409(4) 0.6108(3) 0.3554(6) 0.080(2) Uani 1 1 d . U . . .
C36 C 0.4739(6) 0.7178(4) 0.6277(7) 0.107(4) Uani 1 1 d . U . . .
H36A H 0.450204 0.743013 0.639239 0.161 Uiso 1 1 calc GR . . . .
H36B H 0.518165 0.726639 0.627420 0.161 Uiso 1 1 calc GR . . . .
H36C H 0.476879 0.695248 0.666196 0.161 Uiso 1 1 calc GR . . . .
C37 C 0.3935(6) 0.7299(4) 0.5004(7) 0.110(4) Uani 1 1 d . U . . .
H37A H 0.418366 0.753555 0.485770 0.165 Uiso 1 1 calc GR . . . .
H37B H 0.361946 0.742098 0.524781 0.165 Uiso 1 1 calc GR . . . .
H37C H 0.369901 0.713535 0.455254 0.165 Uiso 1 1 calc GR . . . .
C38 C 0.8642(6) 0.6136(4) 0.9160(6) 0.095(2) Uani 1 1 d . U . . .
C39 C 0.2011(5) 0.7201(4) 0.6901(7) 0.105(3) Uani 1 1 d . U . . .
H39A H 0.182230 0.714954 0.635842 0.157 Uiso 1 1 calc GR . . . .
H39B H 0.180763 0.745906 0.705217 0.157 Uiso 1 1 calc GR . . . .
H39C H 0.192957 0.694727 0.718468 0.157 Uiso 1 1 calc GR . . . .
C40 C 0.6618(7) 0.7436(5) 0.9169(9) 0.146(4) Uani 1 1 d . U . . .
H40A H 0.690505 0.718177 0.921109 0.220 Uiso 1 1 calc GR . . . .
H40B H 0.672747 0.759189 0.965210 0.220 Uiso 1 1 calc GR . . . .
H40C H 0.668051 0.763025 0.877236 0.220 Uiso 1 1 calc GR . . . .
C41 C 0.0085(7) 0.5741(5) 0.3011(9) 0.146(5) Uani 1 1 d . U . . .
H41A H 0.042406 0.554721 0.292671 0.219 Uiso 1 1 calc GR . . . .
H41B H -0.016759 0.586634 0.252786 0.219 Uiso 1 1 calc GR . . . .
H41C H -0.020939 0.557459 0.323243 0.219 Uiso 1 1 calc GR . . . .
C42 C -0.0105(7) 0.6303(5) 0.3862(9) 0.146(5) Uani 1 1 d . U . . .
H42A H -0.033771 0.607001 0.404419 0.219 Uiso 1 1 calc GR . . . .
H42B H -0.041655 0.646704 0.346290 0.219 Uiso 1 1 calc GR . . . .
H42C H 0.010112 0.649835 0.428131 0.219 Uiso 1 1 calc GR . . . .
C43 C 0.8915(8) 0.5770(5) 0.9705(8) 0.143(5) Uani 1 1 d . U . . .
H43A H 0.855571 0.558055 0.974841 0.215 Uiso 1 1 calc GR . . . .
H43B H 0.913846 0.589122 1.020272 0.215 Uiso 1 1 calc GR . . . .
H43C H 0.922746 0.560025 0.951782 0.215 Uiso 1 1 calc GR . . . .
C44 C 0.0601(7) 0.6450(5) 0.3077(9) 0.145(5) Uani 1 1 d . U . . .
H44A H 0.083868 0.668436 0.340219 0.218 Uiso 1 1 calc GR . . . .
H44B H 0.020634 0.656962 0.271965 0.218 Uiso 1 1 calc GR . . . .
H44C H 0.088404 0.632095 0.279646 0.218 Uiso 1 1 calc GR . . . .
C45 C 0.9188(8) 0.6393(6) 0.8995(9) 0.157(5) Uani 1 1 d . U . . .
H45A H 0.944545 0.620134 0.876146 0.236 Uiso 1 1 calc GR . . . .
H45B H 0.947215 0.651166 0.946717 0.236 Uiso 1 1 calc GR . . . .
H45C H 0.900328 0.663158 0.864809 0.236 Uiso 1 1 calc GR . . . .
C46 C 0.5360(8) 0.7551(5) 0.8927(10) 0.165(5) Uani 1 1 d . U . . .
H46A H 0.520867 0.768286 0.842281 0.247 Uiso 1 1 calc GR . . . .
H46B H 0.546639 0.778177 0.930985 0.247 Uiso 1 1 calc GR . . . .
H46C H 0.501365 0.736556 0.901392 0.247 Uiso 1 1 calc GR . . . .
C47 C 0.5973(9) 0.7139(6) 0.9783(9) 0.159(5) Uani 1 1 d . U . . .
H47A H 0.591697 0.738850 1.008940 0.239 Uiso 1 1 calc GR . . . .
H47B H 0.640117 0.700362 1.000980 0.239 Uiso 1 1 calc GR . . . .
H47C H 0.562506 0.692546 0.976136 0.239 Uiso 1 1 calc GR . . . .
C48 C 0.8346(8) 0.6461(6) 0.9557(9) 0.165(5) Uani 1 1 d . U . . .
H48A H 0.815282 0.669760 0.920800 0.247 Uiso 1 1 calc GR . . . .
H48B H 0.868499 0.657953 0.998768 0.247 Uiso 1 1 calc GR . . . .
H48C H 0.800328 0.632173 0.973792 0.247 Uiso 1 1 calc GR . . . .

loop_
_atom_site_aniso_label
_atom_site_aniso_U_11
_atom_site_aniso_U_22
_atom_site_aniso_U_33
_atom_site_aniso_U_23
_atom_site_aniso_U_13
_atom_site_aniso_U_12
Zr1 0.0376(3) 0.0238(3) 0.0432(3) -0.00154(19) 0.0100(2) -0.00073(18)
Zr2 0.0365(4) 0.0333(4) 0.0425(4) 0.000 0.0093(3) 0.000
Zr3 0.0410(4) 0.0318(4) 0.0519(5) 0.000 0.0169(3) 0.000
O1 0.039(3) 0.026(3) 0.059(4) 0.000 0.019(3) 0.000
O2 0.046(3) 0.032(3) 0.047(3) 0.000 0.015(3) 0.000
O3 0.040(2) 0.043(2) 0.044(2) 0.0065(18) 0.0169(19) 0.0067(18)
O4 0.041(2) 0.036(2) 0.055(3) -0.0122(19) 0.020(2) -0.0036(18)
O5 0.053(3) 0.031(2) 0.068(3) 0.003(2) 0.017(2) 0.0014(19)
O6 0.041(2) 0.044(2) 0.056(3) -0.013(2) 0.009(2) -0.0037(19)
O7 0.067(5) 0.039(4) 0.085(5) 0.000 0.017(4) 0.000
O8 0.044(4) 0.061(4) 0.054(4) 0.000 0.022(3) 0.000
O9 0.043(2) 0.045(2) 0.049(3) -0.012(2) 0.009(2) -0.0030(19)
O10 0.048(3) 0.043(2) 0.064(3) 0.003(2) 0.019(2) 0.003(2)
N1 0.079(5) 0.044(3) 0.090(5) 0.002(3) 0.026(4) 0.008(3)
C1 0.047(4) 0.052(4) 0.069(4) 0.000 0.005(4) 0.000
C2 0.050(3) 0.047(3) 0.067(3) -0.004(3) 0.004(3) -0.007(3)
C3 0.050(3) 0.048(3) 0.058(3) -0.010(2) 0.012(2) -0.006(2)
C4 0.047(3) 0.047(3) 0.061(3) -0.001(2) 0.008(2) -0.005(2)
C5 0.051(3) 0.042(3) 0.059(3) -0.012(3) 0.010(3) -0.004(2)
C6 0.049(3) 0.052(3) 0.066(3) -0.012(2) 0.029(2) -0.005(2)
C7 0.057(3) 0.057(3) 0.069(3) -0.020(3) 0.017(2) -0.009(2)
C8 0.053(3) 0.051(3) 0.081(3) 0.004(3) 0.020(3) 0.002(2)
C9 0.048(3) 0.042(3) 0.077(3) -0.002(2) 0.023(2) 0.002(2)
C10 0.041(2) 0.046(2) 0.056(3) -0.008(2) 0.013(2) -0.003(2)
C11 0.049(2) 0.045(2) 0.068(3) -0.013(2) 0.035(2) -0.015(2)
C12 0.052(3) 0.046(3) 0.062(3) -0.008(2) 0.006(2) -0.004(2)
C13 0.052(3) 0.055(3) 0.070(4) -0.002(3) 0.025(3) 0.000(3)
C14 0.049(3) 0.041(3) 0.073(3) -0.005(2) 0.022(2) -0.001(2)
C15 0.045(2) 0.044(2) 0.078(3) -0.004(2) 0.025(2) -0.002(2)
C16 0.051(3) 0.053(3) 0.062(3) -0.011(2) 0.021(2) -0.007(2)
C17 0.056(3) 0.049(3) 0.083(3) -0.010(3) 0.025(3) 0.004(2)
C18 0.062(3) 0.059(3) 0.079(3) -0.020(3) 0.026(3) -0.003(3)
C19 0.045(3) 0.047(3) 0.083(3) -0.001(3) 0.024(3) 0.003(2)
C20 0.046(3) 0.058(3) 0.090(3) 0.000(3) 0.016(3) -0.002(3)
C21 0.048(2) 0.042(2) 0.073(3) -0.011(2) 0.034(2) -0.005(2)
C22 0.064(3) 0.054(3) 0.087(3) -0.019(3) 0.026(3) 0.001(3)
C23 0.055(3) 0.054(3) 0.064(3) -0.012(3) 0.028(2) -0.006(2)
C24 0.061(3) 0.064(3) 0.072(3) -0.022(3) 0.025(3) -0.008(3)
C25 0.064(3) 0.059(3) 0.076(3) -0.008(3) -0.007(3) 0.001(3)
C26 0.053(3) 0.056(3) 0.090(4) 0.004(3) 0.014(3) 0.006(3)
C27 0.043(4) 0.050(4) 0.085(5) 0.000 0.025(4) 0.000
C28 0.062(3) 0.067(3) 0.073(3) -0.028(3) 0.022(3) -0.012(3)
C29 0.066(3) 0.055(3) 0.071(3) -0.016(3) 0.000(3) -0.002(3)
C30 0.067(3) 0.059(3) 0.075(3) -0.013(3) -0.008(3) -0.005(3)
C31 0.081(4) 0.068(4) 0.105(5) -0.026(4) 0.028(4) 0.012(4)
C32 0.076(4) 0.085(4) 0.092(4) -0.040(4) 0.027(4) -0.013(4)
C33 0.115(7) 0.076(6) 0.170(9) -0.034(6) 0.046(7) 0.018(6)
C34 0.129(8) 0.106(7) 0.143(8) -0.055(6) 0.022(7) 0.052(6)
C35 0.052(4) 0.074(4) 0.104(5) 0.010(4) 0.004(4) 0.006(3)
C36 0.128(9) 0.070(6) 0.107(8) -0.016(6) 0.006(7) 0.016(6)
C37 0.112(8) 0.078(7) 0.130(9) 0.024(6) 0.017(7) 0.029(6)
C38 0.091(5) 0.077(4) 0.089(5) -0.016(4) -0.020(4) 0.000(4)
C39 0.090(6) 0.095(6) 0.137(8) -0.028(6) 0.045(6) 0.032(5)
C40 0.124(8) 0.147(9) 0.166(9) -0.094(7) 0.037(7) -0.034(7)
C41 0.118(8) 0.128(8) 0.150(9) 0.004(8) -0.032(8) 0.001(7)
C42 0.099(7) 0.154(9) 0.161(9) 0.020(8) -0.002(7) 0.041(7)
C43 0.158(9) 0.122(8) 0.107(8) -0.014(7) -0.032(7) -0.006(8)
C44 0.104(8) 0.146(9) 0.151(9) 0.058(8) -0.022(7) 0.001(7)
C45 0.140(9) 0.158(9) 0.126(8) 0.001(8) -0.041(8) -0.054(8)
C46 0.151(9) 0.127(8) 0.189(10) -0.086(8) 0.005(9) 0.001(8)
C47 0.172(10) 0.153(9) 0.140(9) -0.061(8) 0.023(8) -0.030(8)
C48 0.164(9) 0.152(9) 0.124(8) -0.058(8) -0.047(8) 0.021(8)

loop_
_atom_type_symbol
_atom_type_description
_atom_type_scat_dispersion_real
_atom_type_scat_dispersion_imag
_atom_type_scat_source
C C 0.0181 0.0091 'International Tables Vol C Tables 4.2.6.8 and 6.1.1.4'
H H 0.0000 0.0000 'International Tables Vol C Tables 4.2.6.8 and 6.1.1.4'
N N 0.0311 0.0180 'International Tables Vol C Tables 4.2.6.8 and 6.1.1.4'
O O 0.0492 0.0322 'International Tables Vol C Tables 4.2.6.8 and 6.1.1.4'
Zr Zr -0.1862 2.2449 'International Tables Vol C Tables 4.2.6.8 and 6.1.1.4'

loop_
_geom_angle_atom_site_label_1
_geom_angle_atom_site_label_2
_geom_angle_atom_site_label_3
_geom_angle
_geom_angle_site_symmetry_1
_geom_angle_site_symmetry_3
_geom_angle_publ_flag
Zr1 Zr1 Zr1 90.000(1) 6_565 2_656 ?
Zr1 Zr1 Zr2 61.520(10) 6_565 5_666 ?
Zr1 Zr1 Zr2 58.529(17) 2_656 5_666 ?
Zr1 Zr1 Zr2 60.133(10) 6_565 . ?
Zr1 Zr1 Zr2 62.959(18) 2_656 . ?
Zr1 Zr1 Zr3 118.19(2) 2_656 . ?
Zr1 Zr1 Zr3 62.078(9) 6_565 . ?
Zr2 Zr1 Zr2 92.72(2) . 5_666 ?
Zr2 Zr1 Zr3 59.690(19) 5_666 . ?
Zr2 Zr1 Zr3 122.208(16) . . ?
O1 Zr1 Zr1 37.00(12) . 6_565 ?
O1 Zr1 Zr1 93.49(16) . 2_656 ?
O1 Zr1 Zr2 39.43(16) . 5_666 ?
O1 Zr1 Zr2 94.13(13) . . ?
O1 Zr1 Zr3 31.81(14) . . ?
O1 Zr1 O3 116.01(19) . . ?
O1 Zr1 O4 69.02(17) . . ?
O1 Zr1 O5 139.83(17) . . ?
O2 Zr1 Zr1 92.48(16) . 2_656 ?
O2 Zr1 Zr1 35.56(14) . 6_565 ?
O2 Zr1 Zr2 35.54(15) . . ?
O2 Zr1 Zr2 92.57(14) . 5_666 ?
O2 Zr1 Zr3 91.82(14) . . ?
O2 Zr1 O1 72.24(19) . . ?
O2 Zr1 O3 114.67(19) . 2_656 ?
O2 Zr1 O3 74.20(19) . . ?
O2 Zr1 O4 120.73(19) . . ?
O2 Zr1 O5 147.93(18) . . ?
O3 Zr1 Zr1 92.53(11) . 6_565 ?
O3 Zr1 Zr1 92.56(11) 2_656 6_565 ?
O3 Zr1 Zr1 36.78(11) 2_656 2_656 ?
O3 Zr1 Zr1 36.39(12) . 2_656 ?
O3 Zr1 Zr2 35.01(11) 2_656 5_666 ?
O3 Zr1 Zr2 38.66(11) . . ?
O3 Zr1 Zr2 91.10(12) . 5_666 ?
O3 Zr1 Zr2 95.68(11) 2_656 . ?
O3 Zr1 Zr3 147.43(12) . . ?
O3 Zr1 Zr3 87.33(11) 2_656 . ?
O3 Zr1 O1 74.2(2) 2_656 . ?
O3 Zr1 O3 72.93(18) 2_656 . ?
O3 Zr1 O4 164.58(16) . . ?
O3 Zr1 O4 95.67(16) 2_656 . ?
O3 Zr1 O5 86.68(16) . . ?
O3 Zr1 O5 82.64(17) 2_656 . ?
O4 Zr1 Zr1 98.44(11) . 6_565 ?
O4 Zr1 Zr1 132.25(12) . 2_656 ?
O4 Zr1 Zr2 156.14(11) . . ?
O4 Zr1 Zr2 84.72(11) . 5_666 ?
O4 Zr1 Zr3 37.75(10) . . ?
O4 Zr1 O5 81.47(16) . . ?
O5 Zr1 Zr1 86.53(12) . 2_656 ?
O5 Zr1 Zr1 175.16(13) . 6_565 ?
O5 Zr1 Zr2 113.70(13) . 5_666 ?
O5 Zr1 Zr2 120.81(12) . . ?
O5 Zr1 Zr3 116.82(12) . . ?
O9 Zr1 Zr1 133.87(13) . 2_656 ?
O9 Zr1 Zr1 108.40(13) . 6_565 ?
O9 Zr1 Zr2 89.63(12) . . ?
O9 Zr1 Zr2 166.08(13) . 5_666 ?
O9 Zr1 Zr3 107.72(13) . . ?
O9 Zr1 O1 126.7(2) . . ?
O9 Zr1 O2 81.42(19) . . ?
O9 Zr1 O3 99.24(17) . . ?
O9 Zr1 O3 158.12(17) . 2_656 ?
O9 Zr1 O4 87.59(17) . . ?
O9 Zr1 O5 76.44(18) . . ?
Zr1 Zr2 Zr1 87.28(2) 6_565 2_656 ?
Zr1 Zr2 Zr1 87.28(2) . 5_666 ?
Zr1 Zr2 Zr1 58.511(18) . 2_656 ?
Zr1 Zr2 Zr1 56.961(19) 5_666 2_656 ?
Zr1 Zr2 Zr1 58.510(18) 6_565 5_666 ?
Zr1 Zr2 Zr1 59.73(2) 6_565 . ?
Zr1 Zr2 Zr3 61.061(18) 5_666 5_666 ?
Zr1 Zr2 Zr3 119.54(2) 6_565 5_666 ?
Zr1 Zr2 Zr3 119.54(2) . 5_666 ?
Zr1 Zr2 Zr3 61.061(18) 2_656 5_666 ?
O1 Zr2 Zr1 35.14(8) 5_666 2_656 ?
O1 Zr2 Zr1 35.14(8) 5_666 5_666 ?
O1 Zr2 Zr1 89.62(12) 5_666 . ?
O1 Zr2 Zr1 89.62(12) 5_666 6_565 ?
O1 Zr2 Zr3 35.09(14) 5_666 5_666 ?
O2 Zr2 Zr1 35.34(8) . . ?
O2 Zr2 Zr1 88.14(15) . 5_666 ?
O2 Zr2 Zr1 88.14(15) . 2_656 ?
O2 Zr2 Zr1 35.34(9) . 6_565 ?
O2 Zr2 Zr3 144.48(17) . 5_666 ?
O2 Zr2 O1 109.4(2) . 5_666 ?
O2 Zr2 O3 72.70(14) . 6_565 ?
O2 Zr2 O3 72.70(14) . . ?
O2 Zr2 O8 176.1(2) . 5_666 ?
O3 Zr2 Zr1 37.37(11) . . ?
O3 Zr2 Zr1 91.06(11) 6_565 . ?
O3 Zr2 Zr1 33.52(11) 6_565 5_666 ?
O3 Zr2 Zr1 86.85(12) . 5_666 ?
O3 Zr2 Zr1 86.85(12) 6_565 2_656 ?
O3 Zr2 Zr1 33.52(11) . 2_656 ?
O3 Zr2 Zr1 37.37(11) 6_565 6_565 ?
O3 Zr2 Zr1 91.06(11) . 6_565 ?
O3 Zr2 Zr3 87.39(11) . 5_666 ?
O3 Zr2 Zr3 87.39(11) 6_565 5_666 ?
O3 Zr2 O1 68.40(13) . 5_666 ?
O3 Zr2 O1 68.40(13) 6_565 5_666 ?
O3 Zr2 O3 109.5(2) 6_565 . ?
O6 Zr2 Zr1 107.51(13) 6_565 5_666 ?
O6 Zr2 Zr1 131.41(13) 6_565 . ?
O6 Zr2 Zr1 107.51(13) . 2_656 ?
O6 Zr2 Zr1 88.55(13) 6_565 6_565 ?
O6 Zr2 Zr1 163.43(14) . 5_666 ?
O6 Zr2 Zr1 88.55(12) . . ?
O6 Zr2 Zr1 163.43(14) 6_565 2_656 ?
O6 Zr2 Zr1 131.41(13) . 6_565 ?
O6 Zr2 Zr3 107.77(14) 6_565 5_666 ?
O6 Zr2 Zr3 107.77(14) . 5_666 ?
O6 Zr2 O1 128.85(15) 6_565 5_666 ?
O6 Zr2 O1 128.85(15) . 5_666 ?
O6 Zr2 O2 97.65(17) . . ?
O6 Zr2 O2 97.65(17) 6_565 . ?
O6 Zr2 O3 80.15(17) . . ?
O6 Zr2 O3 80.15(17) 6_565 6_565 ?
O6 Zr2 O3 162.73(18) 6_565 . ?
O6 Zr2 O3 162.73(18) . 6_565 ?
O6 Zr2 O6 87.2(3) 6_565 . ?
O6 Zr2 O8 85.17(19) 6_565 5_666 ?
O6 Zr2 O8 85.17(19) . 5_666 ?
O8 Zr2 Zr1 142.54(11) 5_666 . ?
O8 Zr2 Zr1 88.42(16) 5_666 5_666 ?
O8 Zr2 Zr1 88.42(16) 5_666 2_656 ?
O8 Zr2 Zr1 142.54(11) 5_666 6_565 ?
O8 Zr2 Zr3 31.60(18) 5_666 5_666 ?
O8 Zr2 O1 66.7(2) 5_666 5_666 ?
O8 Zr2 O3 105.24(15) 5_666 6_565 ?
O8 Zr2 O3 105.24(15) 5_666 . ?
Zr1 Zr3 Zr1 55.846(19) . 6_565 ?
Zr2 Zr3 Zr1 59.250(17) 5_666 . ?
Zr2 Zr3 Zr1 59.249(17) 5_666 6_565 ?
O1 Zr3 Zr1 31.63(8) . . ?
O1 Zr3 Zr1 31.63(8) . 6_565 ?
O1 Zr3 Zr2 39.14(17) . 5_666 ?
O1 Zr3 O4 66.69(11) . . ?
O1 Zr3 O4 66.69(11) . 6_565 ?
O1 Zr3 O7 116.1(3) . . ?
O4 Zr3 Zr1 35.58(10) 6_565 6_565 ?
O4 Zr3 Zr1 35.58(10) . . ?
O4 Zr3 Zr1 90.21(10) 6_565 . ?
O4 Zr3 Zr1 90.21(10) . 6_565 ?
O4 Zr3 Zr2 82.80(11) . 5_666 ?
O4 Zr3 Zr2 82.80(11) 6_565 5_666 ?
O4 Zr3 O4 121.4(2) 6_565 . ?
O7 Zr3 Zr1 99.33(17) . . ?
O7 Zr3 Zr1 99.33(17) . 6_565 ?
O7 Zr3 Zr2 155.2(2) . 5_666 ?
O7 Zr3 O4 85.16(15) . . ?
O7 Zr3 O4 85.16(14) . 6_565 ?
O8 Zr3 Zr1 87.43(15) . 6_565 ?
O8 Zr3 Zr1 87.43(15) . . ?
O8 Zr3 Zr2 32.44(17) . 5_666 ?
O8 Zr3 O1 71.6(2) . . ?
O8 Zr3 O4 98.50(14) . . ?
O8 Zr3 O4 98.50(14) . 6_565 ?
O8 Zr3 O7 172.3(3) . . ?
O10 Zr3 Zr1 163.29(13) . 6_565 ?
O10 Zr3 Zr1 109.61(13) . . ?
O10 Zr3 Zr1 109.61(13) 6_565 6_565 ?
O10 Zr3 Zr1 163.29(13) 6_565 . ?
O10 Zr3 Zr2 107.44(14) 6_565 5_666 ?
O10 Zr3 Zr2 107.44(14) . 5_666 ?
O10 Zr3 O1 131.66(15) . . ?
O10 Zr3 O1 131.66(15) 6_565 . ?
O10 Zr3 O4 77.41(17) . . ?
O10 Zr3 O4 160.18(16) 6_565 . ?
O10 Zr3 O4 77.40(17) 6_565 6_565 ?
O10 Zr3 O4 160.17(16) . 6_565 ?
O10 Zr3 O7 90.9(2) . . ?
O10 Zr3 O7 90.9(2) 6_565 . ?
O10 Zr3 O8 83.43(19) . . ?
O10 Zr3 O8 83.43(19) 6_565 . ?
O10 Zr3 O10 83.3(3) . 6_565 ?
Zr1 O1 Zr1 106.0(2) . 6_565 ?
Zr1 O1 Zr2 105.43(19) 6_565 5_666 ?
Zr1 O1 Zr2 105.43(19) . 5_666 ?
Zr1 O1 Zr3 116.56(18) . . ?
Zr1 O1 Zr3 116.56(18) 6_565 . ?
Zr3 O1 Zr2 105.8(2) . 5_666 ?
Zr1 O2 Zr1 108.9(3) . 6_565 ?
Zr1 O2 Zr2 109.12(19) 6_565 . ?
Zr1 O2 Zr2 109.12(19) . . ?
Zr1 O3 Zr1 106.83(18) 2_656 . ?
Zr1 O3 Zr2 103.97(17) . . ?
Zr1 O3 Zr2 111.47(18) 2_656 . ?
Zr1 O4 Zr3 106.66(16) . . ?
C21 O4 Zr1 129.3(4) . . ?
C21 O4 Zr3 123.7(4) . . ?
C13 O5 Zr1 135.7(5) . . ?
C4 O6 Zr2 158.8(5) . . ?
Zr3 O8 Zr2 116.0(3) . 5_666 ?
C10 O9 Zr1 143.2(4) . . ?
C15 O10 Zr3 136.7(4) . . ?
C13 N1 C36 121.8(8) . . ?
C13 N1 C37 120.1(8) . . ?
C36 N1 C37 117.7(8) . . ?
C2 C1 C2 114.3(10) 6_565 . ?
C4 C2 C1 122.3(7) . . ?
C25 C2 C1 119.6(8) . . ?
C25 C2 C4 118.1(7) . . ?
C7 C3 C5 120.4(6) . . ?
C7 C3 C10 118.5(7) . . ?
C10 C3 C5 121.1(6) . . ?
O6 C4 C2 120.4(6) . . ?
O6 C4 C12 120.1(6) . . ?
C12 C4 C2 119.4(7) . . ?
C12 C5 C3 114.4(6) . . ?
C18 C6 C21 118.9(7) . . ?
C18 C6 C23 120.1(7) . . ?
C21 C6 C23 120.9(6) . . ?
C3 C7 C28 123.6(7) . . ?
C9 C8 C26 121.9(8) . . ?
C8 C9 C14 120.7(7) . . ?
C8 C9 C15 120.1(7) . . ?
C15 C9 C14 119.2(7) . . ?
O9 C10 C3 120.0(6) . . ?
O9 C10 C16 120.4(6) . . ?
C16 C10 C3 119.6(6) . . ?
C17 C11 C14 115.6(7) . . ?
C21 C11 C14 124.3(6) . . ?
C21 C11 C17 120.0(7) . . ?
C4 C12 C5 121.2(6) . . ?
C4 C12 C29 119.8(7) . . ?
C29 C12 C5 118.9(7) . . ?
O5 C13 N1 123.4(8) . . ?
C11 C14 C9 112.0(6) . . ?
O10 C15 C9 118.6(6) . . ?
O10 C15 C19 122.2(7) . . ?
C19 C15 C9 119.2(7) . . ?
C10 C16 C23 120.0(6) . . ?
C24 C16 C10 119.7(7) . . ?
C24 C16 C23 120.0(6) . . ?
C22 C17 C11 122.7(8) . . ?
C6 C18 C22 124.0(8) . . ?
C15 C19 C27 120.1(7) . . ?
C20 C19 C15 118.9(7) . . ?
C20 C19 C27 120.8(7) . . ?
C19 C20 C26 123.4(7) . . ?
O4 C21 C6 120.3(7) . . ?
C11 C21 O4 120.6(6) . . ?
C11 C21 C6 119.1(6) . . ?
C17 C22 C18 115.3(7) . . ?
C17 C22 C31 121.2(8) . . ?
C18 C22 C31 123.5(8) . . ?
C6 C23 C16 109.4(6) . . ?
C16 C24 C28 121.8(7) . . ?
C30 C25 C2 123.9(8) . . ?
C8 C26 C35 122.1(8) . . ?
C20 C26 C8 116.5(8) . . ?
C20 C26 C35 121.5(8) . . ?
C19 C27 C19 110.2(9) . 6_565 ?
C7 C28 C24 116.9(7) . . ?
C7 C28 C32 121.6(7) . . ?
C24 C28 C32 121.6(7) . . ?
C30 C29 C12 121.8(8) . . ?
C25 C30 C29 116.6(8) . . ?
C25 C30 C38 121.8(8) . . ?
C29 C30 C38 121.6(8) . . ?
C22 C31 C39 109.1(8) . . ?
C33 C31 C22 108.7(8) . . ?
C33 C31 C39 105.6(10) . . ?
C34 C31 C22 113.1(9) . . ?
C34 C31 C33 114.0(10) . . ?
C34 C31 C39 105.9(10) . . ?
C40 C32 C28 113.9(9) . . ?
C40 C32 C47 94.5(12) . . ?
C46 C32 C28 112.4(9) . . ?
C46 C32 C40 128.2(12) . . ?
C46 C32 C47 92.5(12) . . ?
C47 C32 C28 107.6(10) . . ?
C41 C35 C26 111.6(9) . . ?
C42 C35 C26 110.5(10) . . ?
C42 C35 C41 107.4(11) . . ?
C42 C35 C44 107.0(11) . . ?
C44 C35 C26 113.8(8) . . ?
C44 C35 C41 106.2(12) . . ?
C43 C38 C30 112.5(9) . . ?
C45 C38 C30 109.3(10) . . ?
C45 C38 C43 110.5(12) . . ?
C48 C38 C30 113.9(10) . . ?
C48 C38 C43 108.1(12) . . ?
C48 C38 C45 102.0(12) . . ?

loop_
_geom_bond_atom_site_label_1
_geom_bond_atom_site_label_2
_geom_bond_distance
_geom_bond_site_symmetry_2
_geom_bond_publ_flag
Zr1 Zr1 3.4227(9) 6_565 ?
Zr1 Zr1 3.4359(10) 2_656 ?
Zr1 Zr2 3.4366(8) . ?
Zr1 Zr2 3.5887(8) 5_666 ?
Zr1 Zr3 3.6544(8) . ?
Zr1 O1 2.143(4) . ?
Zr1 O2 2.104(4) . ?
Zr1 O3 2.149(4) . ?
Zr1 O3 2.130(4) 2_656 ?
Zr1 O4 2.220(4) . ?
Zr1 O5 2.244(4) . ?
Zr1 O9 2.061(4) . ?
Zr2 Zr1 3.5888(8) 2_656 ?
Zr2 Zr1 3.4365(8) 6_565 ?
Zr2 Zr1 3.5888(8) 5_666 ?
Zr2 Zr3 3.6050(11) 5_666 ?
Zr2 O1 2.365(6) 5_666 ?
Zr2 O2 2.114(6) . ?
Zr2 O3 2.212(4) 6_565 ?
Zr2 O3 2.212(4) . ?
Zr2 O6 2.027(4) . ?
Zr2 O6 2.027(4) 6_565 ?
Zr2 O8 2.151(6) 5_666 ?
Zr3 Zr1 3.6545(8) 6_565 ?
Zr3 Zr2 3.6050(11) 5_666 ?
Zr3 O1 2.153(6) . ?
Zr3 O4 2.336(4) . ?
Zr3 O4 2.335(4) 6_565 ?
Zr3 O7 2.281(8) . ?
Zr3 O8 2.101(7) . ?
Zr3 O10 2.039(5) 6_565 ?
Zr3 O10 2.039(5) . ?
O1 Zr1 2.143(4) 6_565 ?
O1 Zr2 2.365(6) 5_666 ?
O2 Zr1 2.104(4) 6_565 ?
O3 Zr1 2.130(4) 2_656 ?
O4 C21 1.378(8) . ?
O5 C13 1.208(9) . ?
O6 C4 1.334(8) . ?
O8 Zr2 2.151(6) 5_666 ?
O9 C10 1.348(8) . ?
O10 C15 1.343(9) . ?
N1 C13 1.337(10) . ?
N1 C36 1.429(13) . ?
N1 C37 1.445(12) . ?
C1 C2 1.497(10) . ?
C1 C2 1.497(10) 6_565 ?
C2 C4 1.402(10) . ?
C2 C25 1.396(11) . ?
C3 C5 1.518(10) . ?
C3 C7 1.384(10) . ?
C3 C10 1.413(9) . ?
C4 C12 1.394(10) . ?
C5 C12 1.514(10) . ?
C6 C18 1.388(10) . ?
C6 C21 1.400(10) . ?
C6 C23 1.511(11) . ?
C7 C28 1.385(11) . ?
C8 C9 1.377(11) . ?
C8 C26 1.399(11) . ?
C9 C14 1.529(9) . ?
C9 C15 1.409(10) . ?
C10 C16 1.396(9) . ?
C11 C14 1.527(10) . ?
C11 C17 1.421(10) . ?
C11 C21 1.360(11) . ?
C12 C29 1.401(10) . ?
C15 C19 1.394(10) . ?
C16 C23 1.513(10) . ?
C16 C24 1.396(10) . ?
C17 C22 1.370(11) . ?
C18 C22 1.389(12) . ?
C19 C20 1.382(11) . ?
C19 C27 1.512(10) . ?
C20 C26 1.392(12) . ?
C22 C31 1.536(11) . ?
C24 C28 1.401(11) . ?
C25 C30 1.378(12) . ?
C26 C35 1.525(12) . ?
C27 C19 1.512(10) 6_565 ?
C28 C32 1.545(11) . ?
C29 C30 1.390(12) . ?
C30 C38 1.525(12) . ?
C31 C33 1.527(16) . ?
C31 C34 1.473(15) . ?
C31 C39 1.536(14) . ?
C32 C40 1.431(16) . ?
C32 C46 1.408(17) . ?
C32 C47 1.511(19) . ?
C35 C41 1.505(16) . ?
C35 C42 1.459(17) . ?
C35 C44 1.467(16) . ?
C38 C43 1.481(17) . ?
C38 C45 1.472(19) . ?
C38 C48 1.447(18) . ?
